data_2106753
loop_
_publ_author_name
'Castellano, E.E.'
'Piro, O.E.'
'Rivero, B.E.'

_publ_section_title
;
 The crystal and molecular structure of strontium nitroprusside
 tetrahydrate
;
_journal_name_full 'Acta Crystallographica B (24,1968-38,1982)'
_journal_page_first 1725
_journal_page_last 1728
_journal_volume 33
_journal_year 1977
_chemical_formula_sum 'C5 H8 Fe N6 O5 Sr'
_chemical_name_systematic 'Sr (Fe (C N)5 (N O)) (H2 O)4'
_space_group_IT_number 12
_symmetry_space_group_name_Hall '-C 2y'
_symmetry_space_group_name_H-M 'C 1 2/m 1'
_cell_angle_alpha 90
_cell_angle_beta 98.4
_cell_angle_gamma 90
_cell_formula_units_Z 4
_cell_length_a 20.08
_cell_length_b 7.51
_cell_length_c 8.42
_cell_volume 1256.121
_citation_journal_id_ASTM ACBCAR
_cod_data_source_file Castellano_ACBCAR_1977_1500.cif
_cod_data_source_block C5H8Fe1N6O5Sr1
_cod_depositor_comments
;
 Marking attached hydrogen atoms.

 Antanas Vaitkus,
 2017-03-27
;
_cod_original_formula_sum 'C5 H8 Fe1 N6 O5 Sr1'
_cod_database_code 2106753

loop_
_symmetry_equiv_pos_as_xyz
x,y,z
-x,y,-z
-x,-y,-z
x,-y,z
x+1/2,y+1/2,z
-x+1/2,y+1/2,-z
-x+1/2,-y+1/2,-z
x+1/2,-y+1/2,z

loop_
_atom_site_label
_atom_site_type_symbol
_atom_site_fract_x
_atom_site_fract_y
_atom_site_fract_z
_atom_site_occupancy
_atom_site_U_iso_or_equiv
_atom_site_attached_hydrogens
N3 N-3 0.394 0.2851 -0.0451 1 0.0 0
C3 C+2 0.40594 0.1816 0.3813 1 0.0 0
Sr1 Sr+2 0.1329 0 0.2945 1 0.0 0
N2 N-3 0.2549 0 0.1836 1 0.0 0
O4 O-2 0.2051 0.2917 0.3556 1 0.0 2
C2 C+2 0.399 0.179 0.0548 1 0.0 0
N1 N+2 0.4929 0 0.242 1 0.0 0
Fe1 Fe+3 0.4103 0 0.2208 1 0.0 0
C1 C+2 0.3113 0 0.2028 1 0.0 0
N4 N-3 0.4034 0.2859 0.4776 1 0.0 0
O3 O-2 0.5057 0.5 0.244 1 0.0 2
O2 O-2 0.2851 0.5 0.1723 1 0.0 2
O1 O-2 0.5519 0 0.2596 1 0.0 0
